data_7056135
loop_
_publ_author_name
'Biswal, Debanjana'
'Pramanik, Nikhil Ranjan'
'Chakrabarti, Syamal'
'Drew, Michael G. B.'
'Sarkar, Bithika'
'Maurya, Mannar R.'
'Mukherjee, Sanjib K.'
'Chowdhury, Pramit'

_publ_section_title
;
 New polymeric, dimeric and mononuclear dioxidomolybdenum(vi) complexes
 with an ONO donor ligand: crystal structures, DFT calculations, catalytic
 performance and protein binding study of the ligand
;
_journal_name_full 'New J. Chem.'
_journal_paper_doi 10.1039/C7NJ00136C
_journal_year 2017
_chemical_formula_sum 'C19 H21 Mo N3 O5 S'
_chemical_formula_weight 499.39
_space_group_crystal_system monoclinic
_space_group_IT_number 14
_space_group_name_Hall '-P 2ybc'
_space_group_name_H-M_alt 'P 1 21/c 1'
_symmetry_space_group_name_Hall '-P 2ybc'
_symmetry_space_group_name_H-M 'P 1 21/c 1'
_atom_sites_solution_hydrogens mixed
_audit_creation_method SHELXL-2016/6
_audit_update_record
;
2017-04-04 deposited with the CCDC.
2017-04-19 downloaded from the CCDC.
;
_cell_angle_alpha 90
_cell_angle_beta 98.207(4)
_cell_angle_gamma 90
_cell_formula_units_Z 4
_cell_length_a 13.8977(7)
_cell_length_b 7.1879(3)
_cell_length_c 20.6638(7)
_cell_measurement_reflns_used 9200
_cell_measurement_temperature 150(2)
_cell_measurement_theta_max 30.00
_cell_measurement_theta_min 3.29
_cell_volume 2043.08(15)
_computing_cell_refinement 'Crysalis, Oxford Diffraction'
_computing_data_collection 'Crysalis, Oxford Diffraction'
_computing_data_reduction 'Crysalis, Oxford Diffraction'
_computing_molecular_graphics PLATON(Spek,2004)
_computing_publication_material 'SHELXL, PLATON, WINGX (Ferrugia, 2012)'
_computing_structure_refinement 'SHELXL-2016/6 (Sheldrick, 2016)'
_computing_structure_solution 'SHELXS (Sheldrick, 2008)'
_diffrn_ambient_temperature 150(2)
_diffrn_measured_fraction_theta_full 0.982
_diffrn_measured_fraction_theta_max 0.960
_diffrn_measurement_device_type 'Oxford Diffaction X-Calibor System'
_diffrn_measurement_method '321 frames, counting time 10 s.'
_diffrn_radiation_monochromator graphite
_diffrn_radiation_source 'fine-focus sealed tube'
_diffrn_radiation_type MoK\a
_diffrn_radiation_wavelength 0.71073
_diffrn_reflns_av_R_equivalents 0.0293
_diffrn_reflns_av_unetI/netI 0.0554
_diffrn_reflns_Laue_measured_fraction_full 0.982
_diffrn_reflns_Laue_measured_fraction_max 0.960
_diffrn_reflns_limit_h_max 10
_diffrn_reflns_limit_h_min -19
_diffrn_reflns_limit_k_max 5
_diffrn_reflns_limit_k_min -10
_diffrn_reflns_limit_l_max 27
_diffrn_reflns_limit_l_min -29
_diffrn_reflns_number 9200
_diffrn_reflns_point_group_measured_fraction_full 0.982
_diffrn_reflns_point_group_measured_fraction_max 0.960
_diffrn_reflns_theta_full 25.242
_diffrn_reflns_theta_max 29.991
_diffrn_reflns_theta_min 3.286
_exptl_absorpt_coefficient_mu 0.780
_exptl_absorpt_correction_T_max 1.000
_exptl_absorpt_correction_T_min 0.926
_exptl_absorpt_correction_type empirical
_exptl_absorpt_process_details 'ABSPACK, Oxford Diffraction Ltd'
_exptl_crystal_colour black
_exptl_crystal_density_diffrn 1.624
_exptl_crystal_description needle
_exptl_crystal_F_000 1016
_exptl_crystal_size_max 0.22
_exptl_crystal_size_mid 0.05
_exptl_crystal_size_min 0.05
_refine_diff_density_max 0.790
_refine_diff_density_min -1.337
_refine_diff_density_rms 0.105
_refine_ls_extinction_method none
_refine_ls_goodness_of_fit_ref 1.057
_refine_ls_hydrogen_treatment mixed
_refine_ls_matrix_type full
_refine_ls_number_parameters 271
_refine_ls_number_reflns 5697
_refine_ls_number_restraints 2
_refine_ls_restrained_S_all 1.057
_refine_ls_R_factor_all 0.0556
_refine_ls_R_factor_gt 0.0415
_refine_ls_shift/su_max 0.001
_refine_ls_shift/su_mean 0.000
_refine_ls_structure_factor_coef Fsqd
_refine_ls_weighting_details 'w=1/[\s^2^(Fo^2^)+(0.0341P)^2^+0.3917P] where P=(Fo^2^+2Fc^2^)/3'
_refine_ls_weighting_scheme calc
_refine_ls_wR_factor_gt 0.0857
_refine_ls_wR_factor_ref 0.0919
_reflns_Friedel_coverage 0.000
_reflns_number_gt 4678
_reflns_number_total 5697
_reflns_threshold_expression 'I > 2\s(I)'
_cod_data_source_file c7nj00136c2.cif
_cod_data_source_block 5
_cod_database_code 7056135
_shelx_shelxl_version_number 2016/6
_shelx_space_group_comment
;
The symmetry employed for this shelxl refinement is uniquely defined
by the following loop, which should always be used as a source of
symmetry information in preference to the above space-group names.
They are only intended as comments.
;

loop_
_space_group_symop_operation_xyz
'x, y, z'
'-x, y+1/2, -z+1/2'
'-x, -y, -z'
'x, -y-1/2, z-1/2'

loop_
_atom_site_label
_atom_site_type_symbol
_atom_site_fract_x
_atom_site_fract_y
_atom_site_fract_z
_atom_site_U_iso_or_equiv
_atom_site_adp_type
_atom_site_occupancy
_atom_site_site_symmetry_order
_atom_site_calc_flag
_atom_site_refinement_flags_posn
_atom_site_refinement_flags_adp
Mo1 Mo 0.24918(2) 0.23767(3) 0.03841(2) 0.01474(7) Uani 1 1 d . .
S1 S 0.14141(5) 0.66528(9) 0.03949(3) 0.01755(14) Uani 1 1 d . .
N1 N 0.2491(2) 0.6088(4) -0.20348(12) 0.0332(7) Uani 1 1 d D .
N2 N 0.28212(17) 0.4809(3) -0.08010(10) 0.0195(5) Uani 1 1 d . .
N3 N 0.31470(16) 0.4673(3) -0.01297(10) 0.0183(5) Uani 1 1 d . .
O1 O 0.20079(14) 0.2148(2) -0.05723(9) 0.0194(4) Uani 1 1 d . .
O2 O 0.29347(14) 0.3917(3) 0.11436(9) 0.0199(4) Uani 1 1 d . .
O4 O 0.16063(14) 0.0988(2) 0.06255(9) 0.0205(4) Uani 1 1 d . .
O3 O 0.34919(15) 0.1018(3) 0.04219(10) 0.0263(5) Uani 1 1 d . .
O5 O 0.12723(13) 0.4560(2) 0.02762(9) 0.0202(4) Uani 1 1 d . .
C1 C 0.1818(2) 0.3194(4) -0.16767(12) 0.0186(5) Uani 1 1 d . .
C2 C 0.1975(2) 0.4491(4) -0.21690(13) 0.0214(6) Uani 1 1 d . .
C3 C 0.1559(2) 0.4100(4) -0.28204(13) 0.0274(7) Uani 1 1 d . .
H3 H 0.166314 0.491992 -0.315159 0.033 Uiso 1 1 calc R U
C4 C 0.1007(2) 0.2548(5) -0.29738(14) 0.0307(7) Uani 1 1 d . .
H4 H 0.074489 0.232228 -0.340638 0.037 Uiso 1 1 calc R U
C5 C 0.0832(2) 0.1295(5) -0.24875(14) 0.0299(7) Uani 1 1 d . .
H5 H 0.044308 0.025494 -0.259274 0.036 Uiso 1 1 calc R U
C6 C 0.1241(2) 0.1615(4) -0.18517(13) 0.0246(6) Uani 1 1 d . .
H6 H 0.113299 0.076861 -0.152941 0.029 Uiso 1 1 calc R U
C7 C 0.22440(19) 0.3420(4) -0.09881(12) 0.0178(5) Uani 1 1 d . .
C8 C 0.37880(19) 0.5907(4) 0.01217(12) 0.0175(5) Uani 1 1 d . .
C9 C 0.4171(2) 0.7345(4) -0.02992(14) 0.0250(6) Uani 1 1 d . .
H9A H 0.434293 0.676442 -0.068509 0.037 Uiso 1 1 calc R U
H9B H 0.473546 0.792479 -0.006057 0.037 Uiso 1 1 calc R U
H9C H 0.368013 0.826967 -0.042201 0.037 Uiso 1 1 calc R U
C10 C 0.4132(2) 0.5903(4) 0.08102(13) 0.0200(6) Uani 1 1 d . .
H10 H 0.468043 0.661739 0.095019 0.024 Uiso 1 1 calc R U
C11 C 0.37366(19) 0.4961(3) 0.12786(13) 0.0170(5) Uani 1 1 d . .
C12 C 0.4112(2) 0.5079(3) 0.19851(12) 0.0176(5) Uani 1 1 d . .
C13 C 0.3496(2) 0.4781(4) 0.24496(13) 0.0217(6) Uani 1 1 d . .
H13 H 0.284322 0.451647 0.231502 0.026 Uiso 1 1 calc R U
C14 C 0.3847(2) 0.4875(4) 0.31115(14) 0.0267(6) Uani 1 1 d . .
H14 H 0.342645 0.470719 0.341887 0.032 Uiso 1 1 calc R U
C15 C 0.4826(2) 0.5220(4) 0.33148(14) 0.0269(7) Uani 1 1 d . .
H15 H 0.506294 0.527354 0.375860 0.032 Uiso 1 1 calc R U
C16 C 0.5451(2) 0.5484(4) 0.28569(14) 0.0263(6) Uani 1 1 d . .
H16 H 0.610786 0.570045 0.299404 0.032 Uiso 1 1 calc R U
C17 C 0.5098(2) 0.5428(4) 0.21949(14) 0.0221(6) Uani 1 1 d . .
H17 H 0.551830 0.562201 0.188911 0.026 Uiso 1 1 calc R U
C18 C 0.0501(2) 0.7223(4) 0.08845(14) 0.0246(6) Uani 1 1 d . .
H18A H -0.011830 0.678405 0.067461 0.037 Uiso 1 1 calc R U
H18B H 0.047610 0.854841 0.093744 0.037 Uiso 1 1 calc R U
H18C H 0.065228 0.664466 0.130545 0.037 Uiso 1 1 calc R U
C19 C 0.0882(2) 0.7683(4) -0.03578(14) 0.0250(6) Uani 1 1 d . .
H19A H 0.022035 0.727326 -0.046239 0.037 Uiso 1 1 calc R U
H19B H 0.124206 0.731716 -0.070008 0.037 Uiso 1 1 calc R U
H19C H 0.089632 0.901333 -0.031557 0.037 Uiso 1 1 calc R U
H1A H 0.257(2) 0.675(4) -0.2371(10) 0.030 Uiso 1 1 d D U
H1B H 0.277(2) 0.632(4) -0.1649(8) 0.030 Uiso 1 1 d D U

loop_
_atom_site_aniso_label
_atom_site_aniso_U_11
_atom_site_aniso_U_22
_atom_site_aniso_U_33
_atom_site_aniso_U_23
_atom_site_aniso_U_13
_atom_site_aniso_U_12
Mo1 0.01489(12) 0.01637(12) 0.01249(10) -0.00023(8) 0.00033(8) -0.00178(9)
S1 0.0146(3) 0.0173(3) 0.0199(3) -0.0012(2) -0.0005(2) -0.0016(2)
N1 0.0499(19) 0.0313(14) 0.0177(12) 0.0052(11) 0.0023(12) -0.0084(13)
N2 0.0205(12) 0.0263(12) 0.0113(10) -0.0004(9) 0.0002(9) -0.0027(10)
N3 0.0175(12) 0.0233(11) 0.0145(10) -0.0013(9) 0.0036(9) -0.0013(9)
O1 0.0226(10) 0.0215(9) 0.0138(8) -0.0014(7) 0.0009(7) -0.0061(8)
O2 0.0175(10) 0.0252(10) 0.0163(9) -0.0026(7) 0.0001(8) -0.0070(8)
O4 0.0272(11) 0.0192(9) 0.0152(9) -0.0013(7) 0.0038(8) -0.0047(8)
O3 0.0246(11) 0.0275(11) 0.0262(10) -0.0011(9) 0.0014(9) 0.0043(9)
O5 0.0149(10) 0.0158(9) 0.0290(10) -0.0029(8) 0.0001(8) -0.0010(7)
C1 0.0168(14) 0.0265(14) 0.0123(11) 0.0001(10) 0.0019(10) 0.0005(11)
C2 0.0215(15) 0.0274(14) 0.0152(12) -0.0005(11) 0.0026(11) 0.0032(12)
C3 0.0318(18) 0.0378(17) 0.0124(12) 0.0033(11) 0.0018(11) 0.0072(14)
C4 0.0246(16) 0.051(2) 0.0151(12) -0.0025(13) -0.0010(11) 0.0018(14)
C5 0.0238(16) 0.0442(18) 0.0209(14) -0.0088(13) 0.0004(12) -0.0111(14)
C6 0.0215(15) 0.0374(16) 0.0155(12) -0.0036(12) 0.0050(11) -0.0041(13)
C7 0.0173(14) 0.0228(13) 0.0138(11) -0.0001(10) 0.0045(10) 0.0015(11)
C8 0.0155(13) 0.0193(12) 0.0184(12) -0.0027(10) 0.0047(10) 0.0005(10)
C9 0.0286(16) 0.0219(14) 0.0258(14) 0.0008(11) 0.0083(12) -0.0090(12)
C10 0.0163(14) 0.0218(13) 0.0210(13) -0.0040(10) -0.0004(11) -0.0031(11)
C11 0.0128(13) 0.0166(12) 0.0203(12) -0.0044(10) -0.0024(10) 0.0012(10)
C12 0.0196(14) 0.0148(12) 0.0178(12) -0.0053(10) 0.0003(10) 0.0001(10)
C13 0.0197(15) 0.0240(14) 0.0201(13) -0.0065(11) -0.0012(11) -0.0007(11)
C14 0.0317(17) 0.0292(15) 0.0190(13) -0.0044(12) 0.0035(12) 0.0007(13)
C15 0.0355(18) 0.0199(14) 0.0218(14) -0.0052(11) -0.0083(13) 0.0014(13)
C16 0.0231(16) 0.0245(14) 0.0278(15) -0.0029(12) -0.0077(12) -0.0013(12)
C17 0.0194(15) 0.0206(13) 0.0249(14) -0.0012(11) -0.0012(11) -0.0034(11)
C18 0.0247(15) 0.0249(14) 0.0248(14) -0.0034(11) 0.0064(12) -0.0018(12)
C19 0.0285(16) 0.0225(14) 0.0229(13) 0.0010(11) -0.0001(12) -0.0003(12)

loop_
_atom_type_symbol
_atom_type_description
_atom_type_scat_dispersion_real
_atom_type_scat_dispersion_imag
_atom_type_scat_source
C C 0.0033 0.0016 'International Tables Vol C Tables 4.2.6.8 and 6.1.1.4'
H H 0.0000 0.0000 'International Tables Vol C Tables 4.2.6.8 and 6.1.1.4'
N N 0.0061 0.0033 'International Tables Vol C Tables 4.2.6.8 and 6.1.1.4'
O O 0.0106 0.0060 'International Tables Vol C Tables 4.2.6.8 and 6.1.1.4'
Mo Mo -1.6832 0.6857 'International Tables Vol C Tables 4.2.6.8 and 6.1.1.4'
S S 0.1246 0.1234 'International Tables Vol C Tables 4.2.6.8 and 6.1.1.4'

loop_
_geom_angle_atom_site_label_1
_geom_angle_atom_site_label_2
_geom_angle_atom_site_label_3
_geom_angle
O3 Mo1 O4 105.65(10)
O3 Mo1 O2 97.35(9)
O4 Mo1 O2 104.73(8)
O3 Mo1 O1 98.98(9)
O4 Mo1 O1 94.90(8)
O2 Mo1 O1 149.95(8)
O3 Mo1 N3 93.49(9)
O4 Mo1 N3 158.51(9)
O2 Mo1 N3 81.90(8)
O1 Mo1 N3 72.10(7)
O3 Mo1 O5 171.48(8)
O4 Mo1 O5 82.87(8)
O2 Mo1 O5 80.43(7)
O1 Mo1 O5 79.69(7)
N3 Mo1 O5 78.08(8)
O5 S1 C18 103.37(12)
O5 S1 C19 103.88(12)
C18 S1 C19 99.16(14)
C2 N1 H1A 115(2)
C2 N1 H1B 121(2)
H1A N1 H1B 123(3)
C7 N2 N3 109.8(2)
C8 N3 N2 116.8(2)
C8 N3 Mo1 127.85(17)
N2 N3 Mo1 115.33(16)
C7 O1 Mo1 120.20(16)
C11 O2 Mo1 130.10(17)
S1 O5 Mo1 125.37(10)
C6 C1 C2 119.1(2)
C6 C1 C7 118.3(2)
C2 C1 C7 122.6(2)
N1 C2 C3 119.5(3)
N1 C2 C1 122.6(2)
C3 C2 C1 117.9(3)
C4 C3 C2 121.5(3)
C4 C3 H3 119.2
C2 C3 H3 119.2
C3 C4 C5 120.6(3)
C3 C4 H4 119.7
C5 C4 H4 119.7
C6 C5 C4 119.3(3)
C6 C5 H5 120.3
C4 C5 H5 120.3
C5 C6 C1 121.6(3)
C5 C6 H6 119.2
C1 C6 H6 119.2
N2 C7 O1 122.3(2)
N2 C7 C1 121.1(2)
O1 C7 C1 116.6(2)
N3 C8 C10 120.2(2)
N3 C8 C9 121.0(2)
C10 C8 C9 118.8(2)
C8 C9 H9A 109.5
C8 C9 H9B 109.5
H9A C9 H9B 109.5
C8 C9 H9C 109.5
H9A C9 H9C 109.5
H9B C9 H9C 109.5
C11 C10 C8 126.5(2)
C11 C10 H10 116.7
C8 C10 H10 116.7
O2 C11 C10 122.7(2)
O2 C11 C12 113.8(2)
C10 C11 C12 123.5(2)
C13 C12 C17 119.1(2)
C13 C12 C11 120.5(2)
C17 C12 C11 120.5(3)
C14 C13 C12 120.6(3)
C14 C13 H13 119.7
C12 C13 H13 119.7
C13 C14 C15 119.9(3)
C13 C14 H14 120.1
C15 C14 H14 120.1
C16 C15 C14 120.1(3)
C16 C15 H15 120.0
C14 C15 H15 120.0
C15 C16 C17 120.2(3)
C15 C16 H16 119.9
C17 C16 H16 119.9
C16 C17 C12 120.2(3)
C16 C17 H17 119.9
C12 C17 H17 119.9
S1 C18 H18A 109.5
S1 C18 H18B 109.5
H18A C18 H18B 109.5
S1 C18 H18C 109.5
H18A C18 H18C 109.5
H18B C18 H18C 109.5
S1 C19 H19A 109.5
S1 C19 H19B 109.5
H19A C19 H19B 109.5
S1 C19 H19C 109.5
H19A C19 H19C 109.5
H19B C19 H19C 109.5

loop_
_geom_bond_atom_site_label_1
_geom_bond_atom_site_label_2
_geom_bond_distance
Mo1 O3 1.691(2)
Mo1 O4 1.7134(19)
Mo1 O2 1.9473(17)
Mo1 O1 2.0015(17)
Mo1 N3 2.227(2)
Mo1 O5 2.2974(18)
S1 O5 1.5321(18)
S1 C18 1.780(3)
S1 C19 1.785(3)
N1 C2 1.361(4)
N1 H1A 0.862(10)
N1 H1B 0.854(10)
N2 C7 1.304(3)
N2 N3 1.400(3)
N3 C8 1.311(3)
O1 C7 1.328(3)
O2 C11 1.339(3)
C1 C6 1.407(4)
C1 C2 1.419(4)
C1 C7 1.470(3)
C2 C3 1.415(4)
C3 C4 1.366(4)
C3 H3 0.9300
C4 C5 1.396(4)
C4 H4 0.9300
C5 C6 1.374(4)
C5 H5 0.9300
C6 H6 0.9300
C8 C10 1.435(4)
C8 C9 1.497(4)
C9 H9A 0.9600
C9 H9B 0.9600
C9 H9C 0.9600
C10 C11 1.360(4)
C10 H10 0.9300
C11 C12 1.481(3)
C12 C13 1.391(4)
C12 C17 1.400(4)
C13 C14 1.387(4)
C13 H13 0.9300
C14 C15 1.388(4)
C14 H14 0.9300
C15 C16 1.385(4)
C15 H15 0.9300
C16 C17 1.386(4)
C16 H16 0.9300
C17 H17 0.9300
C18 H18A 0.9600
C18 H18B 0.9600
C18 H18C 0.9600
C19 H19A 0.9600
C19 H19B 0.9600
C19 H19C 0.9600

loop_
_geom_hbond_atom_site_label_D
_geom_hbond_atom_site_label_H
_geom_hbond_atom_site_label_A
_geom_hbond_distance_DH
_geom_hbond_distance_HA
_geom_hbond_distance_DA
_geom_hbond_angle_DHA
N1 H1B N2 0.854(10) 2.06(3) 2.687(3) 130(3)
